data_7044968
loop_
_publ_author_name
'Navarro, Miquel'
'Li, Mo'
'Bernhard, Stefan'
'Albrecht, Martin'

_publ_section_title
;
 A mesoionic nitrogen-donor ligand: structure, iridium coordination, and
 catalytic effects.
;
_journal_issue 3
_journal_name_full 'Dalton transactions (Cambridge, England : 2003)'
_journal_page_first 659
_journal_page_last 662
_journal_paper_doi 10.1039/c7dt04555g
_journal_volume 47
_journal_year 2018
_chemical_formula_moiety 'C16 H19 N2 O4, C2 H3 N, I'
_chemical_formula_sum 'C18 H22 I N3 O4'
_chemical_formula_weight 471.28
_space_group_IT_number 14
_space_group_name_Hall '-P 2ybc'
_space_group_name_H-M_alt 'P 1 21/c 1'
_symmetry_cell_setting monoclinic
_symmetry_Int_Tables_number 14
_symmetry_space_group_name_Hall '-P 2ybc'
_symmetry_space_group_name_H-M 'P 1 21/c 1'
_atom_sites_solution_hydrogens mixed
_audit_creation_date 2017-10-03T17:58:26-00:00
_audit_creation_method 'WinGX routine CIF_UPDATE'
_audit_update_record
;
2017-10-25 deposited with the CCDC.
2017-12-06 downloaded from the CCDC.
;
_cell_angle_alpha 90
_cell_angle_beta 101.6120(10)
_cell_angle_gamma 90
_cell_formula_units_Z 4
_cell_length_a 9.76540(10)
_cell_length_b 8.66930(10)
_cell_length_c 23.9759(3)
_cell_measurement_reflns_used 12621
_cell_measurement_temperature 123(2)
_cell_measurement_theta_max 27.833
_cell_measurement_theta_min 2.129
_cell_volume 1988.24(4)
_computing_cell_refinement 'CrysAlisPro 1.171.38.46 (Rigaku OD, 2015)'
_computing_data_collection 'CrysAlisPro 1.171.38.46 (Rigaku OD, 2015)'
_computing_data_reduction 'CrysAlisPro 1.171.38.46 (Rigaku OD, 2015)'
_computing_structure_refinement 'SHELXL-2017/1 (Sheldrick, 2017)'
_diffrn_ambient_environment N~2~
_diffrn_ambient_temperature 123(2)
_diffrn_detector 'CCD plate'
_diffrn_detector_area_resol_mean 16.0965
_diffrn_detector_type Eos
_diffrn_measured_fraction_theta_full 1
_diffrn_measured_fraction_theta_max 0.93
_diffrn_measurement_device 'four-circle diffractometer'
_diffrn_measurement_device_type 'SuperNova, Single source at offset, Eos'
_diffrn_measurement_method '\w scans'
_diffrn_orient_matrix_type 'CrysAlisPro convention (1999,Acta A55,543-557)'
_diffrn_orient_matrix_UB_11 0.0116943412
_diffrn_orient_matrix_UB_12 -0.0191737857
_diffrn_orient_matrix_UB_13 0.0293386826
_diffrn_orient_matrix_UB_21 -0.0030067407
_diffrn_orient_matrix_UB_22 0.0792884553
_diffrn_orient_matrix_UB_23 0.0069482452
_diffrn_orient_matrix_UB_31 -0.073159381
_diffrn_orient_matrix_UB_32 -0.0063302369
_diffrn_orient_matrix_UB_33 -0.0017507823
_diffrn_radiation_monochromator mirror
_diffrn_radiation_probe x-ray
_diffrn_radiation_type MoK\a
_diffrn_radiation_wavelength 0.71073
_diffrn_reflns_av_R_equivalents 0.0259
_diffrn_reflns_av_unetI/netI 0.0357
_diffrn_reflns_Laue_measured_fraction_full 1
_diffrn_reflns_Laue_measured_fraction_max 0.93
_diffrn_reflns_limit_h_max 12
_diffrn_reflns_limit_h_min -12
_diffrn_reflns_limit_k_max 11
_diffrn_reflns_limit_k_min -10
_diffrn_reflns_limit_l_max 31
_diffrn_reflns_limit_l_min -31
_diffrn_reflns_number 20170
_diffrn_reflns_point_group_measured_fraction_full 1
_diffrn_reflns_point_group_measured_fraction_max 0.93
_diffrn_reflns_theta_full 25.242
_diffrn_reflns_theta_max 28.224
_diffrn_reflns_theta_min 1.734
_diffrn_source 'micro-focus sealed X-ray tube'
_diffrn_source_type 'SuperNova (Mo) X-ray Source'
_exptl_absorpt_coefficient_mu 1.638
_exptl_absorpt_correction_T_max 0.76671
_exptl_absorpt_correction_T_min 0.75905
_exptl_absorpt_correction_type multi-scan
_exptl_absorpt_process_details
;
        CrysAlisPro 1.171.38.46 (Rigaku Oxford Diffraction, 2015)
        Spherical absorption correction
 using equivalent radius and absorption coefficient.
        Empirical absorption correction using spherical harmonics,
 implemented in SCALE3 ABSPACK scaling algorithm.
;
_exptl_crystal_colour colourless
_exptl_crystal_density_diffrn 1.574
_exptl_crystal_description block
_exptl_crystal_F_000 944
_exptl_crystal_size_max 0.293
_exptl_crystal_size_mid 0.261
_exptl_crystal_size_min 0.099
_refine_diff_density_max 0.476
_refine_diff_density_min -0.3
_refine_diff_density_rms 0.064
_refine_ls_extinction_method none
_refine_ls_goodness_of_fit_ref 1.047
_refine_ls_hydrogen_treatment mixed
_refine_ls_matrix_type full
_refine_ls_number_parameters 243
_refine_ls_number_reflns 4565
_refine_ls_number_restraints 0
_refine_ls_restrained_S_all 1.047
_refine_ls_R_factor_all 0.0242
_refine_ls_R_factor_gt 0.0209
_refine_ls_shift/su_max 0.003
_refine_ls_shift/su_mean 0
_refine_ls_structure_factor_coef Fsqd
_refine_ls_weighting_details 'w=1/[\s^2^(Fo^2^)+(0.0203P)^2^+0.8724P] where P=(Fo^2^+2Fc^2^)/3'
_refine_ls_weighting_scheme calc
_refine_ls_wR_factor_gt 0.0465
_refine_ls_wR_factor_ref 0.0481
_reflns_Friedel_coverage 0
_reflns_number_gt 4166
_reflns_number_total 4565
_reflns_threshold_expression 'I > 2\s(I)'
_cod_data_source_file c7dt04555g2.cif
_cod_data_source_block 17ma150b_mnb399
_cod_depositor_comments 'Adding full bibliography for 7044968--7044970.cif.'
_cod_original_sg_symbol_H-M 'P 21/c'
_cod_database_code 7044968

loop_
_symmetry_equiv_pos_as_xyz
'x, y, z'
'-x, y+1/2, -z+1/2'
'-x, -y, -z'
'x, -y-1/2, z-1/2'

loop_
_atom_site_label
_atom_site_type_symbol
_atom_site_fract_x
_atom_site_fract_y
_atom_site_fract_z
_atom_site_U_iso_or_equiv
_atom_site_adp_type
_atom_site_occupancy
_atom_site_site_symmetry_order
_atom_site_calc_flag
_atom_site_refinement_flags_posn
_atom_site_refinement_flags_adp
C1 C 0.79059(17) 0.3226(2) 0.49887(7) 0.0174(3) Uani 1 1 d . .
H1A H 0.841021 0.262726 0.476599 0.021 Uiso 1 1 calc R U
C2 C 0.77773(16) 0.4811(2) 0.49087(7) 0.0157(3) Uani 1 1 d . .
C3 C 0.70251(17) 0.5700(2) 0.52291(7) 0.0163(3) Uani 1 1 d . .
H3 H 0.695175 0.678468 0.517395 0.02 Uiso 1 1 calc R U
C4 C 0.63855(16) 0.4990(2) 0.56284(7) 0.0164(3) Uani 1 1 d . .
C5 C 0.65146(17) 0.3399(2) 0.57172(7) 0.0174(4) Uani 1 1 d . .
C6 C 0.72884(17) 0.2523(2) 0.53984(7) 0.0171(4) Uani 1 1 d . .
C7 C 0.5598(2) 0.7400(2) 0.59251(9) 0.0256(4) Uani 1 1 d . .
H7A H 0.519041 0.770117 0.553289 0.038 Uiso 1 1 calc R U
H7B H 0.654813 0.78139 0.603208 0.038 Uiso 1 1 calc R U
H7C H 0.50238 0.781132 0.61822 0.038 Uiso 1 1 calc R U
C8 C 0.4810(2) 0.1762(3) 0.59968(9) 0.0322(5) Uani 1 1 d . .
H8A H 0.498507 0.101016 0.571396 0.048 Uiso 1 1 calc R U
H8B H 0.399376 0.239025 0.58329 0.048 Uiso 1 1 calc R U
H8C H 0.46323 0.121703 0.63332 0.048 Uiso 1 1 calc R U
C9 C 0.8355(2) 0.0106(2) 0.52721(9) 0.0265(4) Uani 1 1 d . .
H9A H 0.800454 0.005995 0.485962 0.04 Uiso 1 1 calc R U
H9B H 0.842804 -0.094187 0.54289 0.04 Uiso 1 1 calc R U
H9C H 0.927935 0.059379 0.53509 0.04 Uiso 1 1 calc R U
C10 C 0.84986(17) 0.5673(2) 0.45078(7) 0.0169(4) Uani 1 1 d . .
C11 C 0.97908(17) 0.5294(2) 0.37302(7) 0.0178(4) Uani 1 1 d . .
C12 C 0.99524(17) 0.6829(2) 0.35973(7) 0.0193(4) Uani 1 1 d . .
H12 H 0.94657 0.761202 0.37551 0.023 Uiso 1 1 calc R U
C13 C 1.14993(18) 0.6127(2) 0.29989(8) 0.0236(4) Uani 1 1 d . .
H13 H 1.208758 0.643243 0.274763 0.028 Uiso 1 1 calc R U
C14 C 1.13548(18) 0.4599(2) 0.31139(8) 0.0239(4) Uani 1 1 d . .
H14 H 1.183094 0.383857 0.293988 0.029 Uiso 1 1 calc R U
C15 C 1.05082(18) 0.4168(2) 0.34862(8) 0.0213(4) Uani 1 1 d . .
H15 H 1.041551 0.311014 0.357544 0.026 Uiso 1 1 calc R U
C16 C 1.1058(2) 0.8847(2) 0.31301(9) 0.0266(4) Uani 1 1 d . .
H16A H 1.025505 0.945903 0.318905 0.04 Uiso 1 1 calc R U
H16B H 1.117759 0.89716 0.273649 0.04 Uiso 1 1 calc R U
H16C H 1.190287 0.920031 0.339173 0.04 Uiso 1 1 calc R U
C17 C 0.3586(2) 0.4187(2) 0.73619(9) 0.0309(5) Uani 1 1 d . .
C18 C 0.4629(2) 0.5133(3) 0.71663(10) 0.0380(5) Uani 1 1 d . .
H18A H 0.492072 0.46246 0.684416 0.057 Uiso 1 1 calc R U
H18B H 0.544183 0.526628 0.747719 0.057 Uiso 1 1 calc R U
H18C H 0.422701 0.61442 0.704616 0.057 Uiso 1 1 calc R U
I1 I 0.78055(2) 0.10651(2) 0.35035(2) 0.02076(5) Uani 1 1 d . .
N1 N 0.89231(15) 0.48008(19) 0.40967(6) 0.0189(3) Uani 1 1 d . .
H1 H 0.868(2) 0.388(2) 0.4058(9) 0.023 Uiso 1 1 d . U
N2 N 1.08115(14) 0.71992(19) 0.32403(6) 0.0198(3) Uani 1 1 d . .
N3 N 0.2762(2) 0.3478(2) 0.75183(10) 0.0483(5) Uani 1 1 d . .
O1 O 0.56426(13) 0.57527(15) 0.59664(6) 0.0218(3) Uani 1 1 d . .
O2 O 0.60121(12) 0.27430(15) 0.61585(5) 0.0219(3) Uani 1 1 d . .
O3 O 0.74076(14) 0.09934(14) 0.55314(6) 0.0226(3) Uani 1 1 d . .
O4 O 0.87187(13) 0.70554(15) 0.45550(5) 0.0220(3) Uani 1 1 d . .

loop_
_atom_site_aniso_label
_atom_site_aniso_U_11
_atom_site_aniso_U_22
_atom_site_aniso_U_33
_atom_site_aniso_U_23
_atom_site_aniso_U_13
_atom_site_aniso_U_12
C1 0.0183(8) 0.0182(9) 0.0165(9) -0.0024(7) 0.0055(7) -0.0005(7)
C2 0.0136(7) 0.0186(9) 0.0148(8) -0.0006(7) 0.0025(6) -0.0016(6)
C3 0.0158(8) 0.0154(9) 0.0176(9) -0.0009(7) 0.0032(7) -0.0001(6)
C4 0.0134(7) 0.0215(10) 0.0148(8) -0.0022(7) 0.0041(6) 0.0009(6)
C5 0.0154(8) 0.0219(10) 0.0153(8) 0.0009(7) 0.0039(6) -0.0035(7)
C6 0.0169(8) 0.0160(9) 0.0181(9) 0.0004(7) 0.0028(7) -0.0020(7)
C7 0.0278(10) 0.0238(11) 0.0287(11) -0.0018(8) 0.0143(8) 0.0051(8)
C8 0.0227(9) 0.0390(13) 0.0360(12) 0.0078(10) 0.0087(9) -0.0109(9)
C9 0.0356(10) 0.0162(10) 0.0307(11) -0.0006(8) 0.0143(9) 0.0032(8)
C10 0.0145(8) 0.0190(10) 0.0175(9) 0.0002(7) 0.0041(7) 0.0006(6)
C11 0.0145(8) 0.0245(10) 0.0147(8) -0.0019(7) 0.0033(6) -0.0025(7)
C12 0.0167(8) 0.0270(10) 0.0149(9) 0.0006(8) 0.0047(7) 0.0006(7)
C13 0.0176(8) 0.0395(13) 0.0150(9) -0.0027(8) 0.0064(7) -0.0020(8)
C14 0.0193(9) 0.0326(12) 0.0210(10) -0.0086(8) 0.0071(7) -0.0009(8)
C15 0.0201(9) 0.0231(10) 0.0210(10) -0.0050(8) 0.0053(7) -0.0025(7)
C16 0.0253(9) 0.0290(12) 0.0273(11) 0.0114(8) 0.0099(8) -0.0001(8)
C17 0.0377(11) 0.0269(12) 0.0299(12) 0.0026(9) 0.0113(9) 0.0099(9)
C18 0.0355(11) 0.0432(15) 0.0380(13) 0.0134(11) 0.0138(10) 0.0063(10)
I1 0.02232(7) 0.02111(8) 0.02050(7) -0.00371(5) 0.00825(5) -0.00248(4)
N1 0.0242(7) 0.0156(8) 0.0195(8) -0.0030(6) 0.0104(6) -0.0031(6)
N2 0.0169(7) 0.0274(9) 0.0152(7) 0.0035(6) 0.0030(6) -0.0016(6)
N3 0.0542(13) 0.0366(12) 0.0597(15) 0.0034(11) 0.0250(11) -0.0027(10)
O1 0.0241(6) 0.0209(7) 0.0244(7) -0.0003(5) 0.0144(5) 0.0026(5)
O2 0.0221(6) 0.0264(8) 0.0192(7) 0.0033(5) 0.0090(5) -0.0068(5)
O3 0.0299(7) 0.0151(7) 0.0259(7) 0.0033(5) 0.0129(6) 0.0021(5)
O4 0.0279(7) 0.0160(7) 0.0261(7) -0.0010(5) 0.0151(6) -0.0013(5)

loop_
_atom_type_symbol
_atom_type_description
_atom_type_scat_dispersion_real
_atom_type_scat_dispersion_imag
_atom_type_scat_source
C C 0.0033 0.0016 'International Tables Vol C Tables 4.2.6.8 and 6.1.1.4'
H H 0 0 'International Tables Vol C Tables 4.2.6.8 and 6.1.1.4'
I I -0.4742 1.8119 'International Tables Vol C Tables 4.2.6.8 and 6.1.1.4'
N N 0.0061 0.0033 'International Tables Vol C Tables 4.2.6.8 and 6.1.1.4'
O O 0.0106 0.006 'International Tables Vol C Tables 4.2.6.8 and 6.1.1.4'

loop_
_geom_angle_atom_site_label_1
_geom_angle_atom_site_label_2
_geom_angle_atom_site_label_3
_geom_angle
C2 C1 C6 119.33(16)
C2 C1 H1A 120.3
C6 C1 H1A 120.3
C1 C2 C3 120.86(15)
C1 C2 C10 122.68(15)
C3 C2 C10 116.36(16)
C4 C3 C2 119.60(16)
C4 C3 H3 120.2
C2 C3 H3 120.2
O1 C4 C3 124.22(16)
O1 C4 C5 115.52(15)
C3 C4 C5 120.23(15)
O2 C5 C4 119.34(15)
O2 C5 C6 120.69(16)
C4 C5 C6 119.58(15)
O3 C6 C1 124.18(16)
O3 C6 C5 115.43(15)
C1 C6 C5 120.37(17)
O1 C7 H7A 109.5
O1 C7 H7B 109.5
H7A C7 H7B 109.5
O1 C7 H7C 109.5
H7A C7 H7C 109.5
H7B C7 H7C 109.5
O2 C8 H8A 109.5
O2 C8 H8B 109.5
H8A C8 H8B 109.5
O2 C8 H8C 109.5
H8A C8 H8C 109.5
H8B C8 H8C 109.5
O3 C9 H9A 109.5
O3 C9 H9B 109.5
H9A C9 H9B 109.5
O3 C9 H9C 109.5
H9A C9 H9C 109.5
H9B C9 H9C 109.5
O4 C10 N1 122.40(16)
O4 C10 C2 121.80(15)
N1 C10 C2 115.77(15)
C12 C11 C15 119.04(16)
C12 C11 N1 123.20(16)
C15 C11 N1 117.75(16)
N2 C12 C11 119.20(16)
N2 C12 H12 120.4
C11 C12 H12 120.4
N2 C13 C14 120.20(16)
N2 C13 H13 119.9
C14 C13 H13 119.9
C13 C14 C15 119.40(18)
C13 C14 H14 120.3
C15 C14 H14 120.3
C14 C15 C11 119.75(18)
C14 C15 H15 120.1
C11 C15 H15 120.1
N2 C16 H16A 109.5
N2 C16 H16B 109.5
H16A C16 H16B 109.5
N2 C16 H16C 109.5
H16A C16 H16C 109.5
H16B C16 H16C 109.5
N3 C17 C18 178.5(2)
C17 C18 H18A 109.5
C17 C18 H18B 109.5
H18A C18 H18B 109.5
C17 C18 H18C 109.5
H18A C18 H18C 109.5
H18B C18 H18C 109.5
C10 N1 C11 126.14(16)
C10 N1 H1 119.2(15)
C11 N1 H1 114.6(15)
C13 N2 C12 122.39(17)
C13 N2 C16 118.50(15)
C12 N2 C16 119.05(16)
C4 O1 C7 117.10(14)
C5 O2 C8 115.80(14)
C6 O3 C9 116.84(14)

loop_
_geom_bond_atom_site_label_1
_geom_bond_atom_site_label_2
_geom_bond_distance
C1 C2 1.390(3)
C1 C6 1.392(2)
C1 H1A 0.95
C2 C3 1.397(2)
C2 C10 1.500(2)
C3 C4 1.388(2)
C3 H3 0.95
C4 O1 1.3626(19)
C4 C5 1.397(3)
C5 O2 1.376(2)
C5 C6 1.402(2)
C6 O3 1.364(2)
C7 O1 1.431(2)
C7 H7A 0.98
C7 H7B 0.98
C7 H7C 0.98
C8 O2 1.438(2)
C8 H8A 0.98
C8 H8B 0.98
C8 H8C 0.98
C9 O3 1.438(2)
C9 H9A 0.98
C9 H9B 0.98
C9 H9C 0.98
C10 O4 1.219(2)
C10 N1 1.371(2)
C11 C12 1.384(3)
C11 C15 1.397(2)
C11 N1 1.405(2)
C12 N2 1.352(2)
C12 H12 0.95
C13 N2 1.344(2)
C13 C14 1.366(3)
C13 H13 0.95
C14 C15 1.385(2)
C14 H14 0.95
C15 H15 0.95
C16 N2 1.481(2)
C16 H16A 0.98
C16 H16B 0.98
C16 H16C 0.98
C17 N3 1.135(3)
C17 C18 1.457(3)
C18 H18A 0.98
C18 H18B 0.98
C18 H18C 0.98
N1 H1 0.83(2)

loop_
_geom_torsion_atom_site_label_1
_geom_torsion_atom_site_label_2
_geom_torsion_atom_site_label_3
_geom_torsion_atom_site_label_4
_geom_torsion
C6 C1 C2 C3 -0.7(2)
C6 C1 C2 C10 175.33(16)
C1 C2 C3 C4 -0.7(2)
C10 C2 C3 C4 -176.96(15)
C2 C3 C4 O1 179.24(15)
C2 C3 C4 C5 1.2(2)
O1 C4 C5 O2 -5.7(2)
C3 C4 C5 O2 172.56(15)
O1 C4 C5 C6 -178.53(15)
C3 C4 C5 C6 -0.3(2)
C2 C1 C6 O3 -176.60(16)
C2 C1 C6 C5 1.6(2)
O2 C5 C6 O3 4.5(2)
C4 C5 C6 O3 177.26(15)
O2 C5 C6 C1 -173.88(15)
C4 C5 C6 C1 -1.1(2)
C1 C2 C10 O4 -158.51(17)
C3 C2 C10 O4 17.7(2)
C1 C2 C10 N1 19.9(2)
C3 C2 C10 N1 -163.91(15)
C15 C11 C12 N2 -0.7(2)
N1 C11 C12 N2 179.96(16)
N2 C13 C14 C15 -0.8(3)
C13 C14 C15 C11 1.3(3)
C12 C11 C15 C14 -0.6(3)
N1 C11 C15 C14 178.79(16)
O4 C10 N1 C11 8.4(3)
C2 C10 N1 C11 -169.99(15)
C12 C11 N1 C10 -22.9(3)
C15 C11 N1 C10 157.78(17)
C14 C13 N2 C12 -0.5(3)
C14 C13 N2 C16 176.63(17)
C11 C12 N2 C13 1.3(2)
C11 C12 N2 C16 -175.85(16)
C3 C4 O1 C7 -3.8(2)
C5 C4 O1 C7 174.34(15)
C4 C5 O2 C8 111.34(19)
C6 C5 O2 C8 -75.9(2)
C1 C6 O3 C9 6.9(2)
C5 C6 O3 C9 -171.34(15)
